data_4131302
loop_
_publ_author_name
'Rajamalli, P.'
'Senthilkumar, N.'
'Huang, P.-Y.'
'Ren-Wu, C-C'
'Lin, H.-W.'
'Cheng, C.-H.'

_publ_section_title
;
 New Molecular Design Concurrently Providing Superior Pure Blue, Thermally
 Activated Delayed Fluorescence and Optical Out-Coupling Efficiencies.
;
_journal_issue 32
_journal_name_full 'Journal of the American Chemical Society'
_journal_page_first 10948
_journal_page_last 10951
_journal_paper_doi 10.1021/jacs.7b03848
_journal_volume 139
_journal_year 2017
_chemical_formula_sum 'C51 H54 N4 O'
_chemical_formula_weight 738.98
_space_group_crystal_system monoclinic
_space_group_IT_number 14
_space_group_name_Hall '-P 2ybc'
_space_group_name_H-M_alt 'P 1 21/c 1'
_atom_sites_solution_hydrogens geom
_audit_creation_method SHELXL-2014/6
_cell_angle_alpha 90
_cell_angle_beta 110.793(2)
_cell_angle_gamma 90
_cell_formula_units_Z 8
_cell_length_a 23.024(3)
_cell_length_b 17.123(2)
_cell_length_c 23.177(3)
_cell_measurement_reflns_used 1793
_cell_measurement_temperature 296(2)
_cell_measurement_theta_max 17.0044
_cell_measurement_theta_min 2.3789
_cell_volume 8542.2(19)
_computing_cell_refinement 'SAINT V8.34A (Bruker AXS Inc., 2013)'
_computing_data_collection 'APEX2 (Bruker AXS, 2010)'
_computing_data_reduction 'SAINT V8.34A (Bruker AXS Inc., 2013)'
_computing_molecular_graphics 'SHELXTL (Sheldrick, 2008)'
_computing_publication_material SHELXTL
_computing_structure_refinement 'SHELXL-2014/6 (Sheldrick, 2014)'
_diffrn_ambient_temperature 296(2)
_diffrn_detector_area_resol_mean 8.3333
_diffrn_measured_fraction_theta_full 1.000
_diffrn_measured_fraction_theta_max 0.998
_diffrn_measurement_device_type 'Bruker APEX-II CCD'
_diffrn_measurement_method '\f and \w scans'
_diffrn_radiation_type MoK\a
_diffrn_radiation_wavelength 0.71073
_diffrn_reflns_av_R_equivalents 0.1724
_diffrn_reflns_av_unetI/netI 0.1979
_diffrn_reflns_Laue_measured_fraction_full 1.000
_diffrn_reflns_Laue_measured_fraction_max 0.998
_diffrn_reflns_limit_h_max 28
_diffrn_reflns_limit_h_min -28
_diffrn_reflns_limit_k_max 9
_diffrn_reflns_limit_k_min -21
_diffrn_reflns_limit_l_max 29
_diffrn_reflns_limit_l_min -28
_diffrn_reflns_number 68480
_diffrn_reflns_point_group_measured_fraction_full 1.000
_diffrn_reflns_point_group_measured_fraction_max 0.998
_diffrn_reflns_theta_full 25.242
_diffrn_reflns_theta_max 26.456
_diffrn_reflns_theta_min 0.946
_exptl_absorpt_coefficient_mu 0.068
_exptl_absorpt_correction_T_max 0.9485
_exptl_absorpt_correction_T_min 0.8773
_exptl_absorpt_correction_type multi-scan
_exptl_absorpt_process_details 'SADABS V2014/4 (Bruker AXS Inc.)'
_exptl_crystal_colour Colorless
_exptl_crystal_density_diffrn 1.149
_exptl_crystal_density_meas ?
_exptl_crystal_density_method 'not measured'
_exptl_crystal_description Lump
_exptl_crystal_F_000 3168
_exptl_crystal_size_max 0.20
_exptl_crystal_size_mid 0.15
_exptl_crystal_size_min 0.15
_refine_diff_density_max 0.556
_refine_diff_density_min -0.354
_refine_diff_density_rms 0.111
_refine_ls_extinction_coef 0.0049(4)
_refine_ls_extinction_expression Fc^*^=kFc[1+0.001xFc^2^\l^3^/sin(2\q)]^-1/4^
_refine_ls_extinction_method SHELXL
_refine_ls_goodness_of_fit_ref 0.938
_refine_ls_hydrogen_treatment constr
_refine_ls_matrix_type full
_refine_ls_number_parameters 1034
_refine_ls_number_reflns 17573
_refine_ls_number_restraints 0
_refine_ls_restrained_S_all 0.938
_refine_ls_R_factor_all 0.2620
_refine_ls_R_factor_gt 0.0850
_refine_ls_shift/su_max 0.000
_refine_ls_shift/su_mean 0.000
_refine_ls_structure_factor_coef Fsqd
_refine_ls_weighting_details 'w=1/[\s^2^(Fo^2^)+(0.1126P)^2^] where P=(Fo^2^+2Fc^2^)/3'
_refine_ls_weighting_scheme calc
_refine_ls_wR_factor_gt 0.1844
_refine_ls_wR_factor_ref 0.2693
_reflns_Friedel_coverage 0.000
_reflns_number_gt 5813
_reflns_number_total 17573
_reflns_threshold_expression 'I > 2\s(I)'
_cod_data_source_file ja7b03848_si_002.cif
_cod_data_source_block mo_151031_0m_a
_cod_depositor_comments
;
The following automatic conversions were performed:

data item '_exptl_crystal_density_meas' value 'not measured' was
changed to '?' -- the value is perceived as not measured.

Automatic conversion script
Id: cif_fix_values 6909 2019-04-08 15:41:33Z antanas 
;
_cod_original_cell_volume 8542.0(18)
_cod_original_sg_symbol_H-M 'P 21/c'
_cod_database_code 4131302
_shelx_space_group_comment
;
The symmetry employed for this shelxl refinement is uniquely defined
by the following loop, which should always be used as a source of
symmetry information in preference to the above space-group names.
They are only intended as comments.
;
_shelxl_version_number 2014/6

loop_
_space_group_symop_operation_xyz
'x, y, z'
'-x, y+1/2, -z+1/2'
'-x, -y, -z'
'x, -y-1/2, z-1/2'

loop_
_atom_site_label
_atom_site_type_symbol
_atom_site_fract_x
_atom_site_fract_y
_atom_site_fract_z
_atom_site_U_iso_or_equiv
_atom_site_adp_type
_atom_site_occupancy
_atom_site_site_symmetry_order
_atom_site_calc_flag
_atom_site_refinement_flags_posn
_atom_site_refinement_flags_adp
C1 C 0.33075(19) 0.4286(3) 0.4211(2) 0.0474(12) Uani 1 1 d . .
C2 C 0.2842(2) 0.4649(3) 0.4354(2) 0.0572(13) Uani 1 1 d . .
H2 H 0.2908 0.4818 0.4754 0.069 Uiso 1 1 calc R U
C3 C 0.2275(2) 0.4756(3) 0.3888(2) 0.0576(14) Uani 1 1 d . .
H3 H 0.1961 0.5004 0.3983 0.069 Uiso 1 1 calc R U
C4 C 0.21494(19) 0.4512(3) 0.3284(2) 0.0535(13) Uani 1 1 d . .
C5 C 0.2614(2) 0.4126(3) 0.3152(2) 0.0527(13) Uani 1 1 d . .
H5 H 0.2540 0.3941 0.2755 0.063 Uiso 1 1 calc R U
C6 C 0.31969(19) 0.4013(3) 0.36145(19) 0.0452(12) Uani 1 1 d . .
C7 C 0.37472(18) 0.3599(3) 0.36267(19) 0.0436(11) Uani 1 1 d . .
C8 C 0.38972(19) 0.3211(3) 0.3175(2) 0.0488(12) Uani 1 1 d . .
H8 H 0.3614 0.3202 0.2773 0.059 Uiso 1 1 calc R U
C9 C 0.44643(19) 0.2833(3) 0.3314(2) 0.0517(13) Uani 1 1 d . .
C10 C 0.4879(2) 0.2880(3) 0.3927(2) 0.0613(14) Uani 1 1 d . .
H10 H 0.5261 0.2631 0.4031 0.074 Uiso 1 1 calc R U
C11 C 0.47457(19) 0.3276(3) 0.4380(2) 0.0529(13) Uani 1 1 d . .
H11 H 0.5036 0.3306 0.4779 0.064 Uiso 1 1 calc R U
C12 C 0.41710(19) 0.3632(3) 0.42323(19) 0.0467(12) Uani 1 1 d . .
C13 C 0.4215(2) 0.4296(3) 0.5209(2) 0.0495(12) Uani 1 1 d . .
C14 C 0.4102(2) 0.5004(3) 0.5392(2) 0.0506(12) Uani 1 1 d . .
H14 H 0.3821 0.5339 0.5116 0.061 Uiso 1 1 calc R U
C15 C 0.4405(2) 0.5223(3) 0.5984(2) 0.0549(13) Uani 1 1 d . .
H15 H 0.4315 0.5703 0.6120 0.066 Uiso 1 1 calc R U
C16 C 0.4841(2) 0.4746(3) 0.63860(19) 0.0489(12) Uani 1 1 d . .
C17 C 0.4940(2) 0.4023(3) 0.6165(2) 0.0562(13) Uani 1 1 d . .
H17 H 0.5233 0.3688 0.6429 0.067 Uiso 1 1 calc R U
C18 C 0.5163(2) 0.4991(3) 0.7039(2) 0.0539(13) Uani 1 1 d . .
C19 C 0.5995(2) 0.4618(3) 0.8019(2) 0.0586(14) Uani 1 1 d . .
H19 H 0.5719 0.4757 0.8212 0.070 Uiso 1 1 calc R U
C20 C 0.58006(19) 0.4697(3) 0.73861(19) 0.0474(12) Uani 1 1 d . .
C21 C 0.6230(2) 0.4518(3) 0.7108(2) 0.0546(13) Uani 1 1 d . .
H21 H 0.6123 0.4565 0.6683 0.066 Uiso 1 1 calc R U
C22 C 0.6812(2) 0.4274(3) 0.7466(2) 0.0553(13) Uani 1 1 d . .
H22 H 0.7110 0.4172 0.7290 0.066 Uiso 1 1 calc R U
C23 C 0.69500(19) 0.4179(3) 0.8091(2) 0.0477(12) Uani 1 1 d . .
C24 C 0.7952(2) 0.3470(3) 0.8292(2) 0.0485(12) Uani 1 1 d . .
C25 C 0.7850(2) 0.3008(3) 0.7770(2) 0.0582(14) Uani 1 1 d . .
H25 H 0.7460 0.2983 0.7461 0.070 Uiso 1 1 calc R U
C26 C 0.8341(2) 0.2592(3) 0.7723(2) 0.0577(14) Uani 1 1 d . .
H26 H 0.8273 0.2278 0.7378 0.069 Uiso 1 1 calc R U
C27 C 0.8937(2) 0.2618(3) 0.8168(2) 0.0551(13) Uani 1 1 d . .
C28 C 0.9023(2) 0.3068(3) 0.8686(2) 0.0543(13) Uani 1 1 d . .
H28 H 0.9415 0.3097 0.8992 0.065 Uiso 1 1 calc R U
C29 C 0.8535(2) 0.3478(3) 0.87549(19) 0.0480(12) Uani 1 1 d . .
C30 C 0.8480(2) 0.3945(3) 0.9256(2) 0.0491(12) Uani 1 1 d . .
C31 C 0.8907(2) 0.4150(3) 0.9829(2) 0.0522(13) Uani 1 1 d . .
H31 H 0.9319 0.3993 0.9940 0.063 Uiso 1 1 calc R U
C32 C 0.8721(2) 0.4589(3) 1.0237(2) 0.0543(13) Uani 1 1 d . .
C33 C 0.8102(2) 0.4807(3) 1.0045(2) 0.0572(14) Uani 1 1 d . .
H33 H 0.7972 0.5093 1.0318 0.069 Uiso 1 1 calc R U
C34 C 0.7668(2) 0.4630(3) 0.9478(2) 0.0569(13) Uani 1 1 d . .
H34 H 0.7259 0.4800 0.9366 0.068 Uiso 1 1 calc R U
C35 C 0.7860(2) 0.4189(3) 0.9079(2) 0.0495(12) Uani 1 1 d . .
C36 C 0.1506(2) 0.4634(4) 0.2798(2) 0.0669(15) Uani 1 1 d . .
C37 C 0.1049(2) 0.4103(4) 0.2950(3) 0.109(2) Uani 1 1 d . .
H37A H 0.0645 0.4155 0.2638 0.164 Uiso 1 1 calc R U
H37B H 0.1030 0.4247 0.3343 0.164 Uiso 1 1 calc R U
H37C H 0.1185 0.3571 0.2966 0.164 Uiso 1 1 calc R U
C38 C 0.1305(3) 0.5480(4) 0.2794(3) 0.109(2) Uani 1 1 d . .
H38A H 0.1608 0.5816 0.2725 0.163 Uiso 1 1 calc R U
H38B H 0.1271 0.5605 0.3185 0.163 Uiso 1 1 calc R U
H38C H 0.0909 0.5555 0.2471 0.163 Uiso 1 1 calc R U
C39 C 0.1490(3) 0.4446(5) 0.2147(3) 0.112(3) Uani 1 1 d . .
H39A H 0.1838 0.4690 0.2082 0.168 Uiso 1 1 calc R U
H39B H 0.1111 0.4640 0.1849 0.168 Uiso 1 1 calc R U
H39C H 0.1513 0.3891 0.2101 0.168 Uiso 1 1 calc R U
C40 C 0.4618(2) 0.2354(4) 0.2834(2) 0.0624(15) Uani 1 1 d . .
C41 C 0.4257(3) 0.2636(5) 0.2184(2) 0.117(3) Uani 1 1 d . .
H41A H 0.4392 0.2354 0.1896 0.175 Uiso 1 1 calc R U
H41B H 0.4331 0.3184 0.2155 0.175 Uiso 1 1 calc R U
H41C H 0.3822 0.2548 0.2090 0.175 Uiso 1 1 calc R U
C42 C 0.5309(2) 0.2407(4) 0.2939(3) 0.096(2) Uani 1 1 d . .
H42A H 0.5543 0.2129 0.3308 0.144 Uiso 1 1 calc R U
H42B H 0.5435 0.2945 0.2980 0.144 Uiso 1 1 calc R U
H42C H 0.5386 0.2180 0.2594 0.144 Uiso 1 1 calc R U
C43 C 0.4440(3) 0.1511(4) 0.2884(3) 0.124(3) Uani 1 1 d . .
H43A H 0.4696 0.1303 0.3277 0.185 Uiso 1 1 calc R U
H43B H 0.4499 0.1210 0.2560 0.185 Uiso 1 1 calc R U
H43C H 0.4012 0.1485 0.2848 0.185 Uiso 1 1 calc R U
C44 C 0.9461(2) 0.2147(3) 0.8078(2) 0.0660(15) Uani 1 1 d . .
C45 C 0.9272(3) 0.1292(4) 0.7976(4) 0.140(3) Uani 1 1 d . .
H45A H 0.9166 0.1106 0.8317 0.211 Uiso 1 1 calc R U
H45B H 0.9612 0.0991 0.7946 0.211 Uiso 1 1 calc R U
H45C H 0.8920 0.1240 0.7601 0.211 Uiso 1 1 calc R U
C46 C 0.9583(3) 0.2452(5) 0.7527(3) 0.131(3) Uani 1 1 d . .
H46A H 0.9203 0.2455 0.7176 0.196 Uiso 1 1 calc R U
H46B H 0.9881 0.2122 0.7442 0.196 Uiso 1 1 calc R U
H46C H 0.9744 0.2973 0.7608 0.196 Uiso 1 1 calc R U
C47 C 1.0059(3) 0.2194(5) 0.8632(3) 0.143(4) Uani 1 1 d . .
H47A H 1.0219 0.2717 0.8671 0.215 Uiso 1 1 calc R U
H47B H 1.0358 0.1840 0.8576 0.215 Uiso 1 1 calc R U
H47C H 0.9980 0.2056 0.8998 0.215 Uiso 1 1 calc R U
C48 C 0.9188(2) 0.4826(4) 1.0864(2) 0.0705(16) Uani 1 1 d . .
C49 C 0.9647(5) 0.5361(7) 1.0792(4) 0.262(8) Uani 1 1 d . .
H49A H 0.9455 0.5855 1.0645 0.393 Uiso 1 1 calc R U
H49B H 0.9814 0.5149 1.0500 0.393 Uiso 1 1 calc R U
H49C H 0.9976 0.5431 1.1183 0.393 Uiso 1 1 calc R U
C50 C 0.9568(5) 0.4160(6) 1.1182(4) 0.223(6) Uani 1 1 d . .
H50A H 0.9842 0.4321 1.1583 0.335 Uiso 1 1 calc R U
H50B H 0.9808 0.3974 1.0946 0.335 Uiso 1 1 calc R U
H50C H 0.9303 0.3749 1.1225 0.335 Uiso 1 1 calc R U
C51 C 0.8916(3) 0.5143(9) 1.1278(4) 0.275(9) Uani 1 1 d . .
H51A H 0.9234 0.5231 1.1673 0.413 Uiso 1 1 calc R U
H51B H 0.8615 0.4784 1.1322 0.413 Uiso 1 1 calc R U
H51C H 0.8717 0.5630 1.1117 0.413 Uiso 1 1 calc R U
C52 C 0.3514(2) 0.4251(3) -0.07547(19) 0.0505(13) Uani 1 1 d . .
C53 C 0.3483(2) 0.3509(3) -0.0987(2) 0.0573(13) Uani 1 1 d . .
H53 H 0.3770 0.3131 -0.0778 0.069 Uiso 1 1 calc R U
C54 C 0.3017(2) 0.3341(3) -0.1536(2) 0.0614(14) Uani 1 1 d . .
H54 H 0.2993 0.2836 -0.1690 0.074 Uiso 1 1 calc R U
C55 C 0.2578(2) 0.3885(3) -0.18764(19) 0.0502(12) Uani 1 1 d . .
C56 C 0.26139(19) 0.4631(3) -0.1634(2) 0.0550(13) Uani 1 1 d . .
H56 H 0.2329 0.5011 -0.1846 0.066 Uiso 1 1 calc R U
C57 C 0.30802(19) 0.4814(3) -0.10686(19) 0.0498(13) Uani 1 1 d . .
C58 C 0.31962(19) 0.5507(3) -0.0694(2) 0.0478(12) Uani 1 1 d . .
C59 C 0.2922(2) 0.6241(3) -0.0778(2) 0.0545(13) Uani 1 1 d . .
H59 H 0.2607 0.6357 -0.1151 0.065 Uiso 1 1 calc R U
C60 C 0.3105(2) 0.6804(3) -0.0321(2) 0.0548(13) Uani 1 1 d . .
C61 C 0.3592(2) 0.6604(3) 0.0222(2) 0.0590(14) Uani 1 1 d . .
H61 H 0.3725 0.6974 0.0536 0.071 Uiso 1 1 calc R U
C62 C 0.3887(2) 0.5889(3) 0.0320(2) 0.0556(13) Uani 1 1 d . .
H62 H 0.4210 0.5780 0.0688 0.067 Uiso 1 1 calc R U
C63 C 0.36881(19) 0.5341(3) -0.0146(2) 0.0490(12) Uani 1 1 d . .
C64 C 0.44096(19) 0.4208(3) 0.02548(19) 0.0483(12) Uani 1 1 d . .
C65 C 0.4785(2) 0.3695(3) 0.0082(2) 0.0625(15) Uani 1 1 d . .
H65 H 0.4708 0.3594 -0.0333 0.075 Uiso 1 1 calc R U
C66 C 0.5264(2) 0.3344(3) 0.0525(2) 0.0603(15) Uani 1 1 d . .
H66 H 0.5504 0.2977 0.0415 0.072 Uiso 1 1 calc R U
C67 C 0.54012(19) 0.3528(3) 0.1144(2) 0.0513(13) Uani 1 1 d . .
C68 C 0.5019(2) 0.4071(3) 0.1271(2) 0.0550(13) Uani 1 1 d . .
H68 H 0.5109 0.4213 0.1681 0.066 Uiso 1 1 calc R U
C69 C 0.5900(2) 0.3116(3) 0.1635(2) 0.0506(12) Uani 1 1 d . .
C70 C 0.65868(18) 0.3093(3) 0.2728(2) 0.0525(13) Uani 1 1 d . .
H70 H 0.6535 0.2554 0.2712 0.063 Uiso 1 1 calc R U
C71 C 0.62833(18) 0.3529(3) 0.22028(19) 0.0450(12) Uani 1 1 d . .
C72 C 0.6373(2) 0.4320(3) 0.2243(2) 0.0558(13) Uani 1 1 d . .
H72 H 0.6173 0.4630 0.1900 0.067 Uiso 1 1 calc R U
C73 C 0.67431(19) 0.4658(3) 0.27682(19) 0.0480(12) Uani 1 1 d . .
H73 H 0.6800 0.5196 0.2788 0.058 Uiso 1 1 calc R U
C74 C 0.7029(2) 0.4213(3) 0.3264(2) 0.0510(13) Uani 1 1 d . .
C75 C 0.7363(2) 0.5304(3) 0.4013(2) 0.0505(12) Uani 1 1 d . .
C76 C 0.6872(2) 0.5829(3) 0.3819(2) 0.0616(14) Uani 1 1 d . .
H76 H 0.6503 0.5699 0.3504 0.074 Uiso 1 1 calc R U
C77 C 0.6943(2) 0.6540(4) 0.4102(2) 0.0705(16) Uani 1 1 d . .
H77 H 0.6611 0.6887 0.3976 0.085 Uiso 1 1 calc R U
C78 C 0.7484(3) 0.6771(4) 0.4568(2) 0.0675(15) Uani 1 1 d . .
C79 C 0.7956(2) 0.6221(3) 0.4776(2) 0.0627(14) Uani 1 1 d . .
H79 H 0.8317 0.6347 0.5103 0.075 Uiso 1 1 calc R U
C80 C 0.7901(2) 0.5495(3) 0.4511(2) 0.0517(13) Uani 1 1 d . .
C81 C 0.8296(2) 0.4819(3) 0.4643(2) 0.0507(13) Uani 1 1 d . .
C82 C 0.8867(2) 0.4658(3) 0.5099(2) 0.0581(14) Uani 1 1 d . .
H82 H 0.9061 0.5036 0.5392 0.070 Uiso 1 1 calc R U
C83 C 0.9147(2) 0.3943(3) 0.5119(2) 0.0585(14) Uani 1 1 d . .
C84 C 0.8846(2) 0.3404(3) 0.4664(2) 0.0646(15) Uani 1 1 d . .
H84 H 0.9035 0.2922 0.4672 0.077 Uiso 1 1 calc R U
C85 C 0.8284(2) 0.3543(3) 0.4201(2) 0.0603(14) Uani 1 1 d . .
H85 H 0.8104 0.3173 0.3897 0.072 Uiso 1 1 calc R U
C86 C 0.79970(19) 0.4247(3) 0.42052(18) 0.0463(12) Uani 1 1 d . .
C87 C 0.2062(2) 0.3649(3) -0.2470(2) 0.0621(14) Uani 1 1 d . .
C88 C 0.1584(3) 0.3182(4) -0.2301(3) 0.108(2) Uani 1 1 d . .
H88A H 0.1257 0.3019 -0.2671 0.163 Uiso 1 1 calc R U
H88B H 0.1414 0.3501 -0.2060 0.163 Uiso 1 1 calc R U
H88C H 0.1779 0.2730 -0.2067 0.163 Uiso 1 1 calc R U
C89 C 0.2308(3) 0.3151(4) -0.2875(2) 0.101(2) Uani 1 1 d . .
H89A H 0.2457 0.2663 -0.2673 0.151 Uiso 1 1 calc R U
H89B H 0.2642 0.3421 -0.2946 0.151 Uiso 1 1 calc R U
H89C H 0.1981 0.3054 -0.3263 0.151 Uiso 1 1 calc R U
C90 C 0.1739(3) 0.4354(4) -0.2859(2) 0.099(2) Uani 1 1 d . .
H90A H 0.1443 0.4176 -0.3244 0.149 Uiso 1 1 calc R U
H90B H 0.2043 0.4679 -0.2936 0.149 Uiso 1 1 calc R U
H90C H 0.1528 0.4647 -0.2640 0.149 Uiso 1 1 calc R U
C91 C 0.2796(2) 0.7601(3) -0.0410(2) 0.0662(15) Uani 1 1 d . .
C92 C 0.2868(5) 0.8008(5) -0.0952(4) 0.190(5) Uani 1 1 d . .
H92A H 0.2639 0.8489 -0.1026 0.285 Uiso 1 1 calc R U
H92B H 0.2710 0.7680 -0.1310 0.285 Uiso 1 1 calc R U
H92C H 0.3299 0.8115 -0.0868 0.285 Uiso 1 1 calc R U
C93 C 0.2115(3) 0.7511(5) -0.0522(5) 0.198(5) Uani 1 1 d . .
H93A H 0.1932 0.8018 -0.0535 0.297 Uiso 1 1 calc R U
H93B H 0.2063 0.7210 -0.0194 0.297 Uiso 1 1 calc R U
H93C H 0.1915 0.7249 -0.0908 0.297 Uiso 1 1 calc R U
C94 C 0.3051(4) 0.8123(4) 0.0136(3) 0.145(3) Uani 1 1 d . .
H94A H 0.3485 0.8211 0.0220 0.217 Uiso 1 1 calc R U
H94B H 0.2997 0.7881 0.0488 0.217 Uiso 1 1 calc R U
H94C H 0.2834 0.8613 0.0053 0.217 Uiso 1 1 calc R U
C95 C 0.9764(2) 0.3740(4) 0.5634(3) 0.0714(16) Uani 1 1 d . .
C96 C 1.0251(3) 0.3587(8) 0.5402(4) 0.232(7) Uani 1 1 d . .
H96A H 1.0628 0.3475 0.5740 0.347 Uiso 1 1 calc R U
H96B H 1.0311 0.4036 0.5183 0.347 Uiso 1 1 calc R U
H96C H 1.0140 0.3146 0.5129 0.347 Uiso 1 1 calc R U
C97 C 0.9675(4) 0.3079(7) 0.5982(5) 0.247(7) Uani 1 1 d . .
H97A H 0.9746 0.2604 0.5797 0.370 Uiso 1 1 calc R U
H97B H 0.9257 0.3083 0.5981 0.370 Uiso 1 1 calc R U
H97C H 0.9962 0.3111 0.6400 0.370 Uiso 1 1 calc R U
C98 C 0.9980(4) 0.4359(7) 0.6110(5) 0.262(8) Uani 1 1 d . .
H98A H 1.0280 0.4145 0.6478 0.393 Uiso 1 1 calc R U
H98B H 0.9633 0.4559 0.6201 0.393 Uiso 1 1 calc R U
H98C H 1.0167 0.4774 0.5958 0.393 Uiso 1 1 calc R U
C99 C 0.7575(3) 0.7596(4) 0.4841(3) 0.0905(19) Uani 1 1 d . .
C100 C 0.8048(5) 0.8018(5) 0.4619(4) 0.177(4) Uani 1 1 d . .
H10A H 0.8154 0.8513 0.4824 0.266 Uiso 1 1 calc R U
H10B H 0.7870 0.8099 0.4181 0.266 Uiso 1 1 calc R U
H10C H 0.8416 0.7704 0.4713 0.266 Uiso 1 1 calc R U
C101 C 0.7802(3) 0.7576(4) 0.5541(3) 0.122(3) Uani 1 1 d . .
H10D H 0.7787 0.8092 0.5696 0.184 Uiso 1 1 calc R U
H10E H 0.8222 0.7387 0.5699 0.184 Uiso 1 1 calc R U
H10F H 0.7542 0.7234 0.5671 0.184 Uiso 1 1 calc R U
C102 C 0.6981(4) 0.8069(5) 0.4628(4) 0.162(4) Uani 1 1 d . .
H10G H 0.6659 0.7783 0.4709 0.243 Uiso 1 1 calc R U
H10H H 0.6857 0.8168 0.4193 0.243 Uiso 1 1 calc R U
H10I H 0.7049 0.8557 0.4847 0.243 Uiso 1 1 calc R U
N1 N 0.39083(15) 0.4064(2) 0.45964(16) 0.0490(10) Uani 1 1 d . .
N2 N 0.46215(18) 0.3788(3) 0.55761(18) 0.0637(12) Uani 1 1 d . .
N3 N 0.75340(15) 0.3916(2) 0.84760(16) 0.0496(10) Uani 1 1 d . .
N4 N 0.65497(17) 0.4358(3) 0.83694(16) 0.0609(12) Uani 1 1 d . .
N5 N 0.38978(15) 0.4577(3) -0.01817(15) 0.0514(10) Uani 1 1 d . .
N6 N 0.45279(16) 0.4406(2) 0.08446(16) 0.0549(11) Uani 1 1 d . .
N7 N 0.74222(16) 0.4548(2) 0.38143(16) 0.0517(10) Uani 1 1 d . .
N8 N 0.69573(17) 0.3426(3) 0.32644(18) 0.0623(12) Uani 1 1 d . .
O1 O 0.48959(16) 0.5423(2) 0.72826(15) 0.0761(11) Uani 1 1 d . .
O2 O 0.60079(15) 0.2435(2) 0.15623(15) 0.0716(10) Uani 1 1 d . .

loop_
_atom_site_aniso_label
_atom_site_aniso_U_11
_atom_site_aniso_U_22
_atom_site_aniso_U_33
_atom_site_aniso_U_23
_atom_site_aniso_U_13
_atom_site_aniso_U_12
C1 0.045(3) 0.045(3) 0.049(3) 0.001(2) 0.012(2) 0.002(2)
C2 0.057(3) 0.058(4) 0.056(3) -0.002(3) 0.019(3) 0.010(3)
C3 0.048(3) 0.062(4) 0.065(3) 0.003(3) 0.022(3) 0.007(3)
C4 0.039(3) 0.053(4) 0.064(3) 0.008(3) 0.013(2) -0.001(2)
C5 0.048(3) 0.058(4) 0.047(3) 0.007(2) 0.010(2) -0.005(2)
C6 0.042(2) 0.047(3) 0.044(3) 0.005(2) 0.012(2) 0.002(2)
C7 0.037(2) 0.047(3) 0.042(3) 0.003(2) 0.009(2) -0.003(2)
C8 0.045(3) 0.053(3) 0.045(3) -0.001(2) 0.012(2) -0.004(2)
C9 0.037(3) 0.066(4) 0.052(3) -0.002(3) 0.016(2) 0.000(2)
C10 0.042(3) 0.069(4) 0.062(3) -0.004(3) 0.007(3) 0.006(3)
C11 0.044(3) 0.056(4) 0.052(3) -0.003(3) 0.010(2) 0.006(2)
C12 0.042(3) 0.047(3) 0.048(3) 0.002(2) 0.012(2) -0.003(2)
C13 0.048(3) 0.053(4) 0.042(3) 0.001(3) 0.009(2) 0.003(3)
C14 0.057(3) 0.041(3) 0.043(3) 0.005(2) 0.004(2) 0.015(2)
C15 0.053(3) 0.046(4) 0.060(3) -0.007(3) 0.013(3) 0.004(3)
C16 0.049(3) 0.051(4) 0.043(3) -0.001(3) 0.011(2) 0.007(3)
C17 0.057(3) 0.055(4) 0.048(3) -0.005(3) 0.008(2) 0.011(3)
C18 0.056(3) 0.053(4) 0.048(3) -0.001(3) 0.012(2) 0.003(3)
C19 0.047(3) 0.073(4) 0.054(3) -0.008(3) 0.016(2) 0.008(3)
C20 0.048(3) 0.049(3) 0.041(3) -0.001(2) 0.012(2) 0.000(2)
C21 0.056(3) 0.065(4) 0.040(3) -0.002(2) 0.013(2) -0.008(3)
C22 0.047(3) 0.071(4) 0.050(3) 0.004(3) 0.020(2) -0.004(3)
C23 0.037(2) 0.053(4) 0.049(3) -0.004(2) 0.010(2) -0.009(2)
C24 0.051(3) 0.050(4) 0.047(3) 0.001(2) 0.021(2) -0.004(2)
C25 0.060(3) 0.070(4) 0.043(3) -0.012(3) 0.016(2) -0.011(3)
C26 0.064(3) 0.062(4) 0.052(3) -0.014(3) 0.026(3) 0.002(3)
C27 0.064(3) 0.055(4) 0.052(3) 0.002(3) 0.028(3) 0.005(3)
C28 0.053(3) 0.055(4) 0.057(3) 0.001(3) 0.022(2) 0.004(3)
C29 0.048(3) 0.047(3) 0.044(3) -0.002(2) 0.012(2) 0.001(2)
C30 0.047(3) 0.050(3) 0.047(3) 0.004(2) 0.013(2) -0.001(2)
C31 0.047(3) 0.053(4) 0.049(3) 0.000(3) 0.008(2) 0.000(2)
C32 0.053(3) 0.059(4) 0.047(3) -0.001(3) 0.013(2) 0.000(3)
C33 0.057(3) 0.061(4) 0.051(3) -0.008(3) 0.016(3) 0.003(3)
C34 0.052(3) 0.064(4) 0.051(3) -0.007(3) 0.015(2) 0.010(3)
C35 0.055(3) 0.046(3) 0.047(3) 0.000(2) 0.017(2) -0.002(2)
C36 0.045(3) 0.074(5) 0.074(4) 0.015(3) 0.011(3) 0.007(3)
C37 0.050(3) 0.114(6) 0.148(6) 0.042(5) 0.015(4) -0.014(4)
C38 0.074(4) 0.103(6) 0.133(6) 0.036(5) 0.015(4) 0.025(4)
C39 0.062(4) 0.174(8) 0.073(4) 0.003(4) -0.009(3) 0.020(4)
C40 0.047(3) 0.080(5) 0.060(3) -0.011(3) 0.018(2) -0.005(3)
C41 0.097(5) 0.186(9) 0.062(4) -0.030(4) 0.021(4) 0.036(5)
C42 0.067(4) 0.139(7) 0.089(4) -0.037(4) 0.037(3) -0.008(4)
C43 0.133(6) 0.095(6) 0.179(7) -0.064(6) 0.099(6) -0.034(5)
C44 0.074(4) 0.067(4) 0.063(3) -0.002(3) 0.032(3) 0.017(3)
C45 0.146(7) 0.076(6) 0.227(9) -0.016(6) 0.101(7) 0.019(5)
C46 0.153(6) 0.147(8) 0.137(6) 0.044(5) 0.105(6) 0.069(6)
C47 0.091(5) 0.199(10) 0.127(6) -0.042(6) 0.022(5) 0.074(5)
C48 0.067(3) 0.085(5) 0.048(3) -0.011(3) 0.006(3) 0.003(3)
C49 0.302(14) 0.314(17) 0.112(7) -0.022(8) 0.003(8) -0.252(14)
C50 0.279(13) 0.154(10) 0.102(6) -0.031(6) -0.098(7) 0.062(9)
C51 0.095(6) 0.60(3) 0.087(6) -0.164(10) -0.019(5) 0.061(10)
C52 0.044(3) 0.067(4) 0.037(3) -0.010(3) 0.010(2) 0.003(3)
C53 0.055(3) 0.058(4) 0.051(3) -0.008(3) 0.008(2) 0.009(3)
C54 0.056(3) 0.062(4) 0.058(3) -0.015(3) 0.011(3) 0.006(3)
C55 0.048(3) 0.058(4) 0.038(3) -0.005(3) 0.008(2) 0.002(3)
C56 0.043(3) 0.071(4) 0.044(3) -0.002(3) 0.007(2) 0.004(3)
C57 0.042(3) 0.065(4) 0.038(3) -0.009(3) 0.010(2) 0.002(3)
C58 0.044(3) 0.050(4) 0.047(3) -0.002(3) 0.014(2) 0.001(3)
C59 0.050(3) 0.061(4) 0.048(3) 0.000(3) 0.011(2) 0.003(3)
C60 0.055(3) 0.059(4) 0.048(3) -0.006(3) 0.016(2) 0.000(3)
C61 0.060(3) 0.062(4) 0.047(3) -0.014(3) 0.010(2) -0.002(3)
C62 0.054(3) 0.063(4) 0.041(3) -0.010(3) 0.006(2) 0.001(3)
C63 0.042(2) 0.061(4) 0.043(3) -0.003(3) 0.014(2) 0.005(3)
C64 0.041(2) 0.059(4) 0.038(3) -0.002(2) 0.006(2) 0.002(2)
C65 0.050(3) 0.092(5) 0.042(3) -0.016(3) 0.012(2) 0.012(3)
C66 0.044(3) 0.084(4) 0.048(3) -0.012(3) 0.011(2) 0.013(3)
C67 0.039(2) 0.064(4) 0.044(3) -0.008(3) 0.007(2) -0.002(2)
C68 0.050(3) 0.071(4) 0.039(3) 0.000(3) 0.009(2) 0.010(3)
C69 0.046(3) 0.055(4) 0.050(3) -0.005(3) 0.016(2) 0.004(3)
C70 0.039(2) 0.058(4) 0.052(3) 0.002(3) 0.006(2) -0.002(2)
C71 0.040(2) 0.045(3) 0.046(3) -0.004(3) 0.010(2) 0.000(2)
C72 0.054(3) 0.057(4) 0.047(3) 0.002(3) 0.007(2) -0.005(3)
C73 0.052(3) 0.037(3) 0.043(3) 0.000(2) 0.001(2) -0.008(2)
C74 0.045(3) 0.052(4) 0.051(3) -0.008(3) 0.011(2) -0.008(3)
C75 0.051(3) 0.053(4) 0.044(3) -0.001(3) 0.012(2) 0.000(3)
C76 0.054(3) 0.067(4) 0.056(3) 0.003(3) 0.009(2) 0.007(3)
C77 0.077(4) 0.064(4) 0.066(4) 0.001(3) 0.020(3) 0.022(3)
C78 0.076(4) 0.065(4) 0.057(3) -0.006(3) 0.018(3) 0.007(3)
C79 0.067(3) 0.063(4) 0.051(3) -0.011(3) 0.013(3) -0.003(3)
C80 0.054(3) 0.054(4) 0.046(3) -0.005(3) 0.017(2) -0.004(3)
C81 0.048(3) 0.056(4) 0.044(3) -0.001(3) 0.011(2) -0.003(3)
C82 0.040(3) 0.075(4) 0.049(3) -0.006(3) 0.003(2) -0.008(3)
C83 0.045(3) 0.071(4) 0.051(3) -0.002(3) 0.007(2) 0.009(3)
C84 0.062(3) 0.065(4) 0.060(3) -0.005(3) 0.013(3) 0.015(3)
C85 0.061(3) 0.062(4) 0.047(3) -0.008(3) 0.005(2) 0.003(3)
C86 0.040(2) 0.059(4) 0.035(2) 0.001(2) 0.007(2) 0.001(3)
C87 0.053(3) 0.070(4) 0.052(3) -0.016(3) 0.005(2) -0.003(3)
C88 0.080(4) 0.146(7) 0.082(4) -0.022(4) 0.008(3) -0.044(4)
C89 0.099(5) 0.124(6) 0.067(4) -0.036(4) 0.015(3) 0.011(4)
C90 0.084(4) 0.108(6) 0.066(4) -0.010(4) -0.023(3) 0.005(4)
C91 0.070(3) 0.058(4) 0.066(3) -0.006(3) 0.019(3) 0.011(3)
C92 0.374(14) 0.102(7) 0.149(7) 0.062(6) 0.161(9) 0.115(8)
C93 0.092(6) 0.116(8) 0.379(15) -0.044(9) 0.076(8) 0.026(5)
C94 0.195(8) 0.081(6) 0.106(6) -0.029(5) -0.011(5) 0.041(6)
C95 0.043(3) 0.080(5) 0.070(4) 0.001(3) -0.005(3) 0.002(3)
C96 0.060(5) 0.52(2) 0.106(6) 0.015(9) 0.013(5) 0.095(8)
C97 0.140(8) 0.301(17) 0.204(11) 0.170(12) -0.055(7) -0.033(9)
C98 0.142(8) 0.255(14) 0.237(11) -0.143(11) -0.120(8) 0.113(9)
C99 0.120(5) 0.065(5) 0.086(4) -0.016(4) 0.036(4) 0.009(4)
C100 0.290(12) 0.068(6) 0.247(11) -0.033(6) 0.184(10) -0.034(7)
C101 0.169(7) 0.092(6) 0.084(5) -0.032(4) 0.017(5) 0.020(5)
C102 0.174(8) 0.109(7) 0.162(8) -0.045(6) 0.008(6) 0.069(6)
N1 0.040(2) 0.057(3) 0.043(2) -0.003(2) 0.0069(18) 0.0087(19)
N2 0.063(3) 0.066(3) 0.052(3) -0.002(2) 0.009(2) 0.013(2)
N3 0.040(2) 0.058(3) 0.047(2) -0.005(2) 0.0107(18) 0.0015(19)
N4 0.047(2) 0.086(4) 0.047(2) -0.001(2) 0.013(2) 0.008(2)
N5 0.046(2) 0.058(3) 0.043(2) -0.005(2) 0.0067(18) 0.003(2)
N6 0.051(2) 0.071(3) 0.038(2) -0.002(2) 0.0090(18) 0.013(2)
N7 0.049(2) 0.052(3) 0.046(2) -0.004(2) 0.0066(19) 0.000(2)
N8 0.049(2) 0.074(4) 0.057(3) 0.000(3) 0.009(2) -0.005(2)
O1 0.078(2) 0.084(3) 0.060(2) -0.012(2) 0.0170(19) 0.028(2)
O2 0.072(2) 0.057(3) 0.069(2) -0.011(2) 0.0044(18) 0.010(2)

loop_
_atom_type_symbol
_atom_type_description
_atom_type_scat_dispersion_real
_atom_type_scat_dispersion_imag
_atom_type_scat_source
C C 0.0033 0.0016 'International Tables Vol C Tables 4.2.6.8 and 6.1.1.4'
H H 0.0000 0.0000 'International Tables Vol C Tables 4.2.6.8 and 6.1.1.4'
N N 0.0061 0.0033 'International Tables Vol C Tables 4.2.6.8 and 6.1.1.4'
O O 0.0106 0.0060 'International Tables Vol C Tables 4.2.6.8 and 6.1.1.4'

loop_
_geom_angle_atom_site_label_1
_geom_angle_atom_site_label_2
_geom_angle_atom_site_label_3
_geom_angle
C2 C1 C6 120.5(4)
C2 C1 N1 129.9(4)
C6 C1 N1 109.4(4)
C1 C2 C3 118.1(4)
C1 C2 H2 121.0
C3 C2 H2 121.0
C2 C3 C4 123.4(4)
C2 C3 H3 118.3
C4 C3 H3 118.3
C5 C4 C3 117.7(4)
C5 C4 C36 121.9(4)
C3 C4 C36 120.2(4)
C4 C5 C6 120.2(4)
C4 C5 H5 119.9
C6 C5 H5 119.9
C1 C6 C5 120.0(4)
C1 C6 C7 107.2(4)
C5 C6 C7 132.7(4)
C8 C7 C12 120.4(4)
C8 C7 C6 132.4(4)
C12 C7 C6 107.2(4)
C7 C8 C9 121.1(4)
C7 C8 H8 119.5
C9 C8 H8 119.5
C8 C9 C10 116.9(4)
C8 C9 C40 121.7(4)
C10 C9 C40 121.3(4)
C11 C10 C9 123.1(4)
C11 C10 H10 118.5
C9 C10 H10 118.5
C10 C11 C12 118.8(4)
C10 C11 H11 120.6
C12 C11 H11 120.6
C11 C12 C7 119.8(4)
C11 C12 N1 131.2(4)
C7 C12 N1 109.1(4)
N2 C13 C14 123.8(4)
N2 C13 N1 116.6(4)
C14 C13 N1 119.5(4)
C13 C14 C15 118.9(4)
C13 C14 H14 120.5
C15 C14 H14 120.5
C14 C15 C16 120.9(5)
C14 C15 H15 119.5
C16 C15 H15 119.5
C15 C16 C17 117.2(4)
C15 C16 C18 120.1(5)
C17 C16 C18 122.6(4)
N2 C17 C16 122.2(4)
N2 C17 H17 118.9
C16 C17 H17 118.9
O1 C18 C20 121.2(4)
O1 C18 C16 119.4(4)
C20 C18 C16 119.5(4)
N4 C19 C20 124.4(4)
N4 C19 H19 117.8
C20 C19 H19 117.8
C19 C20 C21 117.0(4)
C19 C20 C18 119.5(4)
C21 C20 C18 123.4(4)
C22 C21 C20 119.4(4)
C22 C21 H21 120.3
C20 C21 H21 120.3
C21 C22 C23 119.0(4)
C21 C22 H22 120.5
C23 C22 H22 120.5
N4 C23 C22 122.7(4)
N4 C23 N3 115.9(4)
C22 C23 N3 121.3(4)
C29 C24 C25 119.6(4)
C29 C24 N3 109.8(4)
C25 C24 N3 130.4(4)
C26 C25 C24 118.3(4)
C26 C25 H25 120.9
C24 C25 H25 120.9
C25 C26 C27 123.1(4)
C25 C26 H26 118.4
C27 C26 H26 118.4
C28 C27 C26 117.5(4)
C28 C27 C44 122.5(4)
C26 C27 C44 120.0(4)
C27 C28 C29 120.8(4)
C27 C28 H28 119.6
C29 C28 H28 119.6
C28 C29 C24 120.6(4)
C28 C29 C30 132.6(4)
C24 C29 C30 106.8(4)
C31 C30 C35 120.4(4)
C31 C30 C29 132.2(4)
C35 C30 C29 107.4(4)
C30 C31 C32 120.2(4)
C30 C31 H31 119.9
C32 C31 H31 119.9
C33 C32 C31 117.2(4)
C33 C32 C48 122.1(4)
C31 C32 C48 120.7(4)
C34 C33 C32 124.4(4)
C34 C33 H33 117.8
C32 C33 H33 117.8
C33 C34 C35 117.7(4)
C33 C34 H34 121.2
C35 C34 H34 121.2
C34 C35 C30 120.1(4)
C34 C35 N3 131.3(4)
C30 C35 N3 108.6(4)
C38 C36 C37 109.7(5)
C38 C36 C4 110.4(5)
C37 C36 C4 108.4(4)
C38 C36 C39 107.2(5)
C37 C36 C39 109.1(5)
C4 C36 C39 112.0(4)
C36 C37 H37A 109.5
C36 C37 H37B 109.5
H37A C37 H37B 109.5
C36 C37 H37C 109.5
H37A C37 H37C 109.5
H37B C37 H37C 109.5
C36 C38 H38A 109.5
C36 C38 H38B 109.5
H38A C38 H38B 109.5
C36 C38 H38C 109.5
H38A C38 H38C 109.5
H38B C38 H38C 109.5
C36 C39 H39A 109.5
C36 C39 H39B 109.5
H39A C39 H39B 109.5
C36 C39 H39C 109.5
H39A C39 H39C 109.5
H39B C39 H39C 109.5
C43 C40 C41 108.2(5)
C43 C40 C9 108.6(4)
C41 C40 C9 111.5(4)
C43 C40 C42 109.8(5)
C41 C40 C42 108.1(5)
C9 C40 C42 110.6(4)
C40 C41 H41A 109.5
C40 C41 H41B 109.5
H41A C41 H41B 109.5
C40 C41 H41C 109.5
H41A C41 H41C 109.5
H41B C41 H41C 109.5
C40 C42 H42A 109.5
C40 C42 H42B 109.5
H42A C42 H42B 109.5
C40 C42 H42C 109.5
H42A C42 H42C 109.5
H42B C42 H42C 109.5
C40 C43 H43A 109.5
C40 C43 H43B 109.5
H43A C43 H43B 109.5
C40 C43 H43C 109.5
H43A C43 H43C 109.5
H43B C43 H43C 109.5
C46 C44 C47 108.3(6)
C46 C44 C45 109.4(5)
C47 C44 C45 107.8(6)
C46 C44 C27 109.3(5)
C47 C44 C27 112.5(4)
C45 C44 C27 109.5(5)
C44 C45 H45A 109.5
C44 C45 H45B 109.5
H45A C45 H45B 109.5
C44 C45 H45C 109.5
H45A C45 H45C 109.5
H45B C45 H45C 109.5
C44 C46 H46A 109.5
C44 C46 H46B 109.5
H46A C46 H46B 109.5
C44 C46 H46C 109.5
H46A C46 H46C 109.5
H46B C46 H46C 109.5
C44 C47 H47A 109.5
C44 C47 H47B 109.5
H47A C47 H47B 109.5
C44 C47 H47C 109.5
H47A C47 H47C 109.5
H47B C47 H47C 109.5
C51 C48 C49 110.4(9)
C51 C48 C50 106.6(8)
C49 C48 C50 102.7(8)
C51 C48 C32 114.4(5)
C49 C48 C32 110.7(5)
C50 C48 C32 111.4(5)
C48 C49 H49A 109.5
C48 C49 H49B 109.5
H49A C49 H49B 109.5
C48 C49 H49C 109.5
H49A C49 H49C 109.5
H49B C49 H49C 109.5
C48 C50 H50A 109.5
C48 C50 H50B 109.5
H50A C50 H50B 109.5
C48 C50 H50C 109.5
H50A C50 H50C 109.5
H50B C50 H50C 109.5
C48 C51 H51A 109.5
C48 C51 H51B 109.5
H51A C51 H51B 109.5
C48 C51 H51C 109.5
H51A C51 H51C 109.5
H51B C51 H51C 109.5
C53 C52 C57 120.5(4)
C53 C52 N5 131.2(5)
C57 C52 N5 108.0(4)
C52 C53 C54 118.3(5)
C52 C53 H53 120.9
C54 C53 H53 120.9
C53 C54 C55 123.7(5)
C53 C54 H54 118.2
C55 C54 H54 118.2
C56 C55 C54 117.3(4)
C56 C55 C87 121.9(4)
C54 C55 C87 120.7(5)
C55 C56 C57 120.0(5)
C55 C56 H56 120.0
C57 C56 H56 120.0
C52 C57 C56 120.2(5)
C52 C57 C58 108.1(4)
C56 C57 C58 131.6(5)
C59 C58 C63 119.5(5)
C59 C58 C57 133.2(4)
C63 C58 C57 107.3(4)
C60 C59 C58 121.5(4)
C60 C59 H59 119.3
C58 C59 H59 119.3
C59 C60 C61 116.7(5)
C59 C60 C91 121.4(4)
C61 C60 C91 121.9(5)
C62 C61 C60 123.7(5)
C62 C61 H61 118.2
C60 C61 H61 118.2
C61 C62 C63 117.9(4)
C61 C62 H62 121.0
C63 C62 H62 121.0
C62 C63 C58 120.6(5)
C62 C63 N5 130.8(4)
C58 C63 N5 108.6(4)
N6 C64 C65 122.2(4)
N6 C64 N5 115.9(4)
C65 C64 N5 121.8(4)
C66 C65 C64 119.0(4)
C66 C65 H65 120.5
C64 C65 H65 120.5
C65 C66 C67 120.5(4)
C65 C66 H66 119.7
C67 C66 H66 119.7
C68 C67 C66 116.3(4)
C68 C67 C69 122.5(4)
C66 C67 C69 121.0(4)
N6 C68 C67 124.5(4)
N6 C68 H68 117.8
C67 C68 H68 117.8
O2 C69 C67 119.5(4)
O2 C69 C71 119.6(4)
C67 C69 C71 120.8(5)
N8 C70 C71 122.3(5)
N8 C70 H70 118.8
C71 C70 H70 118.8
C72 C71 C70 117.2(4)
C72 C71 C69 124.1(4)
C70 C71 C69 118.7(5)
C73 C72 C71 121.3(4)
C73 C72 H72 119.4
C71 C72 H72 119.4
C74 C73 C72 119.5(5)
C74 C73 H73 120.3
C72 C73 H73 120.3
C73 C74 N8 122.8(4)
C73 C74 N7 120.7(5)
N8 C74 N7 116.5(4)
C76 C75 N7 131.1(4)
C76 C75 C80 119.7(5)
N7 C75 C80 109.1(4)
C77 C76 C75 118.5(5)
C77 C76 H76 120.7
C75 C76 H76 120.7
C76 C77 C78 123.4(5)
C76 C77 H77 118.3
C78 C77 H77 118.3
C77 C78 C79 116.9(5)
C77 C78 C99 122.6(5)
C79 C78 C99 120.5(5)
C80 C79 C78 121.5(5)
C80 C79 H79 119.2
C78 C79 H79 119.2
C79 C80 C75 119.7(5)
C79 C80 C81 133.2(5)
C75 C80 C81 107.1(5)
C82 C81 C86 120.0(5)
C82 C81 C80 132.7(5)
C86 C81 C80 107.3(4)
C83 C82 C81 120.5(5)
C83 C82 H82 119.8
C81 C82 H82 119.8
C82 C83 C84 117.6(4)
C82 C83 C95 121.3(5)
C84 C83 C95 121.0(5)
C85 C84 C83 123.7(5)
C85 C84 H84 118.2
C83 C84 H84 118.2
C86 C85 C84 117.8(5)
C86 C85 H85 121.1
C84 C85 H85 121.1
C85 C86 C81 120.2(4)
C85 C86 N7 131.2(4)
C81 C86 N7 108.5(4)
C88 C87 C89 109.1(5)
C88 C87 C55 108.2(4)
C89 C87 C55 111.4(4)
C88 C87 C90 108.8(5)
C89 C87 C90 106.8(5)
C55 C87 C90 112.5(5)
C87 C88 H88A 109.5
C87 C88 H88B 109.5
H88A C88 H88B 109.5
C87 C88 H88C 109.5
H88A C88 H88C 109.5
H88B C88 H88C 109.5
C87 C89 H89A 109.5
C87 C89 H89B 109.5
H89A C89 H89B 109.5
C87 C89 H89C 109.5
H89A C89 H89C 109.5
H89B C89 H89C 109.5
C87 C90 H90A 109.5
C87 C90 H90B 109.5
H90A C90 H90B 109.5
C87 C90 H90C 109.5
H90A C90 H90C 109.5
H90B C90 H90C 109.5
C94 C91 C92 107.9(6)
C94 C91 C93 106.1(6)
C92 C91 C93 108.8(7)
C94 C91 C60 113.6(5)
C92 C91 C60 110.3(5)
C93 C91 C60 110.0(5)
C91 C92 H92A 109.5
C91 C92 H92B 109.5
H92A C92 H92B 109.5
C91 C92 H92C 109.5
H92A C92 H92C 109.5
H92B C92 H92C 109.5
C91 C93 H93A 109.5
C91 C93 H93B 109.5
H93A C93 H93B 109.5
C91 C93 H93C 109.5
H93A C93 H93C 109.5
H93B C93 H93C 109.5
C91 C94 H94A 109.5
C91 C94 H94B 109.5
H94A C94 H94B 109.5
C91 C94 H94C 109.5
H94A C94 H94C 109.5
H94B C94 H94C 109.5
C96 C95 C97 110.6(8)
C96 C95 C98 108.1(7)
C97 C95 C98 102.8(8)
C96 C95 C83 112.4(5)
C97 C95 C83 109.6(5)
C98 C95 C83 113.0(5)
C95 C96 H96A 109.5
C95 C96 H96B 109.5
H96A C96 H96B 109.5
C95 C96 H96C 109.5
H96A C96 H96C 109.5
H96B C96 H96C 109.5
C95 C97 H97A 109.5
C95 C97 H97B 109.5
H97A C97 H97B 109.5
C95 C97 H97C 109.5
H97A C97 H97C 109.5
H97B C97 H97C 109.5
C95 C98 H98A 109.5
C95 C98 H98B 109.5
H98A C98 H98B 109.5
C95 C98 H98C 109.5
H98A C98 H98C 109.5
H98B C98 H98C 109.5
C102 C99 C101 106.9(6)
C102 C99 C78 112.6(6)
C101 C99 C78 111.4(6)
C102 C99 C100 107.8(7)
C101 C99 C100 110.6(7)
C78 C99 C100 107.6(5)
C99 C100 H10A 109.5
C99 C100 H10B 109.5
H10A C100 H10B 109.5
C99 C100 H10C 109.5
H10A C100 H10C 109.5
H10B C100 H10C 109.5
C99 C101 H10D 109.5
C99 C101 H10E 109.5
H10D C101 H10E 109.5
C99 C101 H10F 109.5
H10D C101 H10F 109.5
H10E C101 H10F 109.5
C99 C102 H10G 109.5
C99 C102 H10H 109.5
H10G C102 H10H 109.5
C99 C102 H10I 109.5
H10G C102 H10I 109.5
H10H C102 H10I 109.5
C13 N1 C1 126.6(4)
C13 N1 C12 125.9(4)
C1 N1 C12 107.2(3)
C13 N2 C17 116.9(4)
C23 N3 C24 126.0(4)
C23 N3 C35 125.3(4)
C24 N3 C35 107.4(3)
C19 N4 C23 117.5(4)
C64 N5 C63 126.5(4)
C64 N5 C52 125.6(4)
C63 N5 C52 107.9(4)
C68 N6 C64 117.3(4)
C75 N7 C74 125.0(4)
C75 N7 C86 107.8(4)
C74 N7 C86 126.3(4)
C74 N8 C70 117.0(4)

loop_
_geom_bond_atom_site_label_1
_geom_bond_atom_site_label_2
_geom_bond_distance
C1 C2 1.378(6)
C1 C6 1.394(6)
C1 N1 1.407(5)
C2 C3 1.380(6)
C2 H2 0.9300
C3 C4 1.389(6)
C3 H3 0.9300
C4 C5 1.381(6)
C4 C36 1.525(6)
C5 C6 1.402(5)
C5 H5 0.9300
C6 C7 1.443(6)
C7 C8 1.383(6)
C7 C12 1.398(5)
C8 C9 1.389(6)
C8 H8 0.9300
C9 C10 1.405(6)
C9 C40 1.521(6)
C10 C11 1.373(6)
C10 H10 0.9300
C11 C12 1.384(6)
C11 H11 0.9300
C12 N1 1.410(5)
C13 N2 1.338(6)
C13 C14 1.340(6)
C13 N1 1.400(5)
C14 C15 1.353(6)
C14 H14 0.9300
C15 C16 1.371(6)
C15 H15 0.9300
C16 C17 1.389(6)
C16 C18 1.490(6)
C17 N2 1.362(5)
C17 H17 0.9300
C18 O1 1.220(5)
C18 C20 1.489(6)
C19 N4 1.323(5)
C19 C20 1.379(6)
C19 H19 0.9300
C20 C21 1.393(6)
C21 C22 1.366(6)
C21 H21 0.9300
C22 C23 1.378(6)
C22 H22 0.9300
C23 N4 1.335(5)
C23 N3 1.398(5)
C24 C29 1.388(6)
C24 C25 1.395(6)
C24 N3 1.408(5)
C25 C26 1.372(6)
C25 H25 0.9300
C26 C27 1.394(6)
C26 H26 0.9300
C27 C28 1.381(6)
C27 C44 1.525(7)
C28 C29 1.382(6)
C28 H28 0.9300
C29 C30 1.453(6)
C30 C31 1.387(6)
C30 C35 1.402(6)
C31 C32 1.389(6)
C31 H31 0.9300
C32 C33 1.384(6)
C32 C48 1.526(6)
C33 C34 1.373(6)
C33 H33 0.9300
C34 C35 1.380(6)
C34 H34 0.9300
C35 N3 1.411(5)
C36 C38 1.519(8)
C36 C37 1.524(7)
C36 C39 1.530(8)
C37 H37A 0.9600
C37 H37B 0.9600
C37 H37C 0.9600
C38 H38A 0.9600
C38 H38B 0.9600
C38 H38C 0.9600
C39 H39A 0.9600
C39 H39B 0.9600
C39 H39C 0.9600
C40 C43 1.516(8)
C40 C41 1.518(7)
C40 C42 1.527(6)
C41 H41A 0.9600
C41 H41B 0.9600
C41 H41C 0.9600
C42 H42A 0.9600
C42 H42B 0.9600
C42 H42C 0.9600
C43 H43A 0.9600
C43 H43B 0.9600
C43 H43C 0.9600
C44 C46 1.497(7)
C44 C47 1.515(7)
C44 C45 1.521(8)
C45 H45A 0.9600
C45 H45B 0.9600
C45 H45C 0.9600
C46 H46A 0.9600
C46 H46B 0.9600
C46 H46C 0.9600
C47 H47A 0.9600
C47 H47B 0.9600
C47 H47C 0.9600
C48 C51 1.425(8)
C48 C49 1.452(9)
C48 C50 1.467(9)
C49 H49A 0.9600
C49 H49B 0.9600
C49 H49C 0.9600
C50 H50A 0.9600
C50 H50B 0.9600
C50 H50C 0.9600
C51 H51A 0.9600
C51 H51B 0.9600
C51 H51C 0.9600
C52 C53 1.372(6)
C52 C57 1.392(6)
C52 N5 1.422(5)
C53 C54 1.372(6)
C53 H53 0.9300
C54 C55 1.395(6)
C54 H54 0.9300
C55 C56 1.386(7)
C55 C87 1.520(6)
C56 C57 1.403(6)
C56 H56 0.9300
C57 C58 1.439(6)
C58 C59 1.390(6)
C58 C63 1.399(6)
C59 C60 1.382(6)
C59 H59 0.9300
C60 C61 1.400(6)
C60 C91 1.519(7)
C61 C62 1.378(6)
C61 H61 0.9300
C62 C63 1.380(6)
C62 H62 0.9300
C63 N5 1.407(6)
C64 N6 1.339(5)
C64 C65 1.387(6)
C64 N5 1.401(5)
C65 C66 1.353(6)
C65 H65 0.9300
C66 C67 1.392(6)
C66 H66 0.9300
C67 C68 1.381(6)
C67 C69 1.477(6)
C68 N6 1.338(5)
C68 H68 0.9300
C69 O2 1.217(5)
C69 C71 1.478(6)
C70 N8 1.359(5)
C70 C71 1.386(6)
C70 H70 0.9300
C71 C72 1.368(6)
C72 C73 1.344(6)
C72 H72 0.9300
C73 C74 1.341(6)
C73 H73 0.9300
C74 N8 1.357(6)
C74 N7 1.398(5)
C75 C76 1.387(6)
C75 N7 1.397(6)
C75 C80 1.401(6)
C76 C77 1.365(7)
C76 H76 0.9300
C77 C78 1.385(7)
C77 H77 0.9300
C78 C79 1.389(7)
C78 C99 1.532(8)
C79 C80 1.371(7)
C79 H79 0.9300
C80 C81 1.437(7)
C81 C82 1.390(6)
C81 C86 1.402(6)
C82 C83 1.377(7)
C82 H82 0.9300
C83 C84 1.387(7)
C83 C95 1.537(6)
C84 C85 1.377(6)
C84 H84 0.9300
C85 C86 1.376(6)
C85 H85 0.9300
C86 N7 1.409(5)
C87 C88 1.519(7)
C87 C89 1.519(7)
C87 C90 1.532(7)
C88 H88A 0.9600
C88 H88B 0.9600
C88 H88C 0.9600
C89 H89A 0.9600
C89 H89B 0.9600
C89 H89C 0.9600
C90 H90A 0.9600
C90 H90B 0.9600
C90 H90C 0.9600
C91 C94 1.490(8)
C91 C92 1.496(8)
C91 C93 1.505(8)
C92 H92A 0.9600
C92 H92B 0.9600
C92 H92C 0.9600
C93 H93A 0.9600
C93 H93B 0.9600
C93 H93C 0.9600
C94 H94A 0.9600
C94 H94B 0.9600
C94 H94C 0.9600
C95 C96 1.429(8)
C95 C97 1.447(10)
C95 C98 1.482(9)
C96 H96A 0.9600
C96 H96B 0.9600
C96 H96C 0.9600
C97 H97A 0.9600
C97 H97B 0.9600
C97 H97C 0.9600
C98 H98A 0.9600
C98 H98B 0.9600
C98 H98C 0.9600
C99 C102 1.514(9)
C99 C101 1.518(8)
C99 C100 1.540(9)
C100 H10A 0.9600
C100 H10B 0.9600
C100 H10C 0.9600
C101 H10D 0.9600
C101 H10E 0.9600
C101 H10F 0.9600
C102 H10G 0.9600
C102 H10H 0.9600
C102 H10I 0.9600
